data_7047539
loop_
_publ_author_name
'Yue, Kai'
'Guo, Yi-He'
'Pan, Jia-Qing'
'He, Kai'
'Qiao, Yuan-Yuan'
'Li, Qing-Shan'
'Xu, Feng-Bo'

_publ_section_title
;
 Novel self-adaptive boat-shaped complexes with a tetraphosphine ligand.
;
_journal_issue 38
_journal_name_full 'Dalton transactions (Cambridge, England : 2003)'
_journal_page_first 13689
_journal_page_last 13695
_journal_paper_doi 10.1039/c8dt02498g
_journal_volume 47
_journal_year 2018
_chemical_formula_sum 'C70 H66 Cl2 Cu2 O10 P4'
_chemical_formula_weight 1389.08
_space_group_crystal_system monoclinic
_space_group_IT_number 14
_space_group_name_Hall '-P 2ybc'
_space_group_name_H-M_alt 'P 1 21/c 1'
_symmetry_space_group_name_Hall '-P 2ybc'
_symmetry_space_group_name_H-M 'P 1 21/c 1'
_atom_sites_solution_hydrogens mixed
_atom_sites_solution_primary direct
_atom_sites_solution_secondary difmap
_audit_creation_method SHELXL-2018/3
_audit_update_record
;
2018-08-18 deposited with the CCDC.
2018-08-31 downloaded from the CCDC.
;
_cell_angle_alpha 90
_cell_angle_beta 106.566(3)
_cell_angle_gamma 90
_cell_formula_units_Z 4
_cell_length_a 13.292(3)
_cell_length_b 28.940(6)
_cell_length_c 17.711(4)
_cell_measurement_reflns_used 15897
_cell_measurement_temperature 386(2)
_cell_measurement_theta_max 25.1
_cell_measurement_theta_min 1.4
_cell_volume 6530(2)
_computing_cell_refinement CrystalClear
_computing_data_collection CrystalClear
_computing_data_reduction CrystalClear
_computing_molecular_graphics 'Bruker SHELXTL'
_computing_publication_material 'CrystalStructure 3.8'
_computing_structure_refinement 'SHELXL-2018/3 (Sheldrick, 2018)'
_computing_structure_solution 'SHELXS-97 (Sheldrick, 1990)'
_diffrn_ambient_temperature 386(2)
_diffrn_detector_area_resol_mean 14.22
_diffrn_measured_fraction_theta_full 0.999
_diffrn_measured_fraction_theta_max 0.999
_diffrn_measurement_device_type 'Rigaku Saturn724 CCD'
_diffrn_measurement_method '\w and \f scans'
_diffrn_radiation_type MoK\a
_diffrn_radiation_wavelength 0.71073
_diffrn_reflns_av_R_equivalents 0.0785
_diffrn_reflns_av_unetI/netI 0.0710
_diffrn_reflns_Laue_measured_fraction_full 0.999
_diffrn_reflns_Laue_measured_fraction_max 0.999
_diffrn_reflns_limit_h_max 12
_diffrn_reflns_limit_h_min -15
_diffrn_reflns_limit_k_max 34
_diffrn_reflns_limit_k_min -31
_diffrn_reflns_limit_l_max 21
_diffrn_reflns_limit_l_min -21
_diffrn_reflns_number 49080
_diffrn_reflns_point_group_measured_fraction_full 0.999
_diffrn_reflns_point_group_measured_fraction_max 0.999
_diffrn_reflns_theta_full 25.018
_diffrn_reflns_theta_max 25.018
_diffrn_reflns_theta_min 1.391
_exptl_absorpt_coefficient_mu 0.890
_exptl_absorpt_correction_T_max 0.8855
_exptl_absorpt_correction_T_min 0.8562
_exptl_absorpt_correction_type multi-scan
_exptl_absorpt_process_details crystalclear
_exptl_crystal_colour Colorless
_exptl_crystal_density_diffrn 1.413
_exptl_crystal_density_method 'not measured'
_exptl_crystal_description Prism
_exptl_crystal_F_000 2872
_exptl_crystal_size_max 0.180
_exptl_crystal_size_mid 0.160
_exptl_crystal_size_min 0.140
_refine_diff_density_max 0.954
_refine_diff_density_min -0.754
_refine_diff_density_rms 0.104
_refine_ls_extinction_method none
_refine_ls_goodness_of_fit_ref 1.102
_refine_ls_hydrogen_treatment constr
_refine_ls_matrix_type full
_refine_ls_number_parameters 861
_refine_ls_number_reflns 11528
_refine_ls_number_restraints 170
_refine_ls_restrained_S_all 1.156
_refine_ls_R_factor_all 0.0813
_refine_ls_R_factor_gt 0.0667
_refine_ls_shift/su_max 0.002
_refine_ls_shift/su_mean 0.000
_refine_ls_structure_factor_coef Fsqd
_refine_ls_weighting_details 'w=1/[\s^2^(Fo^2^)+(0.0645P)^2^+9.3532P] where P=(Fo^2^+2Fc^2^)/3'
_refine_ls_weighting_scheme calc
_refine_ls_wR_factor_gt 0.1517
_refine_ls_wR_factor_ref 0.1605
_reflns_Friedel_coverage 0.000
_reflns_number_gt 9905
_reflns_number_total 11528
_reflns_threshold_expression 'I > 2\s(I)'
_cod_data_source_file c8dt02498g2.cif
_cod_data_source_block shelx
_cod_depositor_comments 'Adding full bibliography for 7047539--7047544.cif.'
_cod_database_code 7047539
_shelx_shelxl_version_number 2018/3
_shelx_space_group_comment
; 
The symmetry employed for this shelxl refinement is uniquely defined 
by the following loop, which should always be used as a source of 
symmetry information in preference to the above space-group names. 
They are only intended as comments. 
;
_shelx_estimated_absorpt_t_min 0.856
_shelx_estimated_absorpt_t_max 0.886

loop_
_space_group_symop_operation_xyz
'x, y, z'
'-x, y+1/2, -z+1/2'
'-x, -y, -z'
'x, -y-1/2, z-1/2'

loop_
_atom_site_label
_atom_site_type_symbol
_atom_site_fract_x
_atom_site_fract_y
_atom_site_fract_z
_atom_site_U_iso_or_equiv
_atom_site_adp_type
_atom_site_occupancy
_atom_site_site_symmetry_order
_atom_site_calc_flag
_atom_site_refinement_flags_posn
_atom_site_refinement_flags_adp
_atom_site_refinement_flags_occupancy
_atom_site_disorder_assembly
_atom_site_disorder_group
Cu1 Cu -0.01647(4) 0.09078(2) 0.58235(3) 0.02856(16) Uani 1 1 d . . . . .
Cu2 Cu 0.34842(4) 0.08248(2) 0.66072(3) 0.02685(15) Uani 1 1 d . . . . .
P1 P -0.05417(9) 0.06885(4) 0.69440(6) 0.0242(3) Uani 1 1 d . . . . .
P2 P 0.37325(9) 0.05369(4) 0.78266(7) 0.0261(3) Uani 1 1 d . . . . .
P3 P 0.39824(9) 0.13838(4) 0.58882(7) 0.0271(3) Uani 1 1 d . . . . .
P4 P -0.02944(9) 0.15201(4) 0.49923(7) 0.0272(3) Uani 1 1 d . . . . .
O1 O 0.1586(3) 0.09820(10) 0.71206(17) 0.0304(7) Uani 1 1 d . . . . .
O2 O 0.1963(3) 0.13931(10) 0.60474(17) 0.0306(7) Uani 1 1 d . . . . .
C1 C -0.1089(3) 0.11502(14) 0.7394(2) 0.0260(9) Uani 1 1 d . . . . .
C2 C -0.2097(4) 0.13107(15) 0.6999(3) 0.0322(10) Uani 1 1 d . . . . .
H2 H -0.246083 0.117868 0.652013 0.039 Uiso 1 1 calc R U . . .
C3 C -0.2556(4) 0.16636(17) 0.7312(3) 0.0397(12) Uani 1 1 d . . . . .
H3 H -0.323210 0.176239 0.705296 0.048 Uiso 1 1 calc R U . . .
C4 C -0.2006(4) 0.18668(17) 0.8009(3) 0.0415(12) Uani 1 1 d . . . . .
H4 H -0.230766 0.210750 0.821675 0.050 Uiso 1 1 calc R U . . .
C5 C -0.1017(4) 0.17172(18) 0.8400(3) 0.0440(13) Uani 1 1 d . . . . .
H5 H -0.065317 0.185864 0.886953 0.053 Uiso 1 1 calc R U . . .
C6 C -0.0549(4) 0.13568(16) 0.8104(3) 0.0371(12) Uani 1 1 d . . . . .
H6 H 0.011873 0.125472 0.837775 0.045 Uiso 1 1 calc R U . . .
C7 C -0.1460(4) 0.02155(15) 0.6882(3) 0.0290(10) Uani 1 1 d . . . . .
C8 C -0.2258(4) 0.02210(18) 0.7249(3) 0.0455(13) Uani 1 1 d . . . . .
H8 H -0.231454 0.046842 0.756965 0.055 Uiso 1 1 calc R U . . .
C9 C -0.2971(5) -0.01435(19) 0.7137(4) 0.0588(17) Uani 1 1 d . . . . .
H9 H -0.350429 -0.014040 0.738221 0.071 Uiso 1 1 calc R U . . .
C10 C -0.2880(5) -0.0509(2) 0.6660(4) 0.0602(17) Uani 1 1 d . . . . .
H10 H -0.336932 -0.074767 0.656883 0.072 Uiso 1 1 calc R U . . .
C11 C -0.2074(5) -0.05249(18) 0.6319(3) 0.0525(15) Uani 1 1 d . . . . .
H11 H -0.200413 -0.077826 0.601470 0.063 Uiso 1 1 calc R U . . .
C12 C -0.1363(4) -0.01633(16) 0.6428(3) 0.0378(12) Uani 1 1 d . . . . .
H12 H -0.081824 -0.017461 0.619514 0.045 Uiso 1 1 calc R U . . .
C13 C 0.0625(3) 0.04968(14) 0.7712(2) 0.0236(9) Uani 1 1 d . . . . .
C14 C 0.0581(4) 0.01529(14) 0.8254(2) 0.0269(10) Uani 1 1 d . . . . .
H14 H -0.006926 0.004778 0.827987 0.032 Uiso 1 1 calc R U . . .
C15 C 0.1488(4) -0.00365(14) 0.8758(2) 0.0263(10) Uani 1 1 d . . . . .
C16 C 0.2453(3) 0.01046(15) 0.8664(2) 0.0267(10) Uani 1 1 d . . . . .
H16 H 0.306540 -0.003036 0.897676 0.032 Uiso 1 1 calc R U . . .
C17 C 0.2529(3) 0.04411(15) 0.8116(2) 0.0250(9) Uani 1 1 d . . . . .
C18 C 0.1601(3) 0.06526(14) 0.7684(2) 0.0242(9) Uani 1 1 d . . . . .
C19 C 0.1454(4) -0.03995(16) 0.9386(3) 0.0326(11) Uani 1 1 d . . . . .
C20 C 0.0328(4) -0.05214(19) 0.9370(3) 0.0475(14) Uani 1 1 d . . . . .
H20A H -0.003462 -0.024620 0.944644 0.071 Uiso 1 1 calc R U . . .
H20B H 0.033951 -0.073760 0.978396 0.071 Uiso 1 1 calc R U . . .
H20C H -0.002801 -0.065700 0.887092 0.071 Uiso 1 1 calc R U . . .
C21 C 0.2049(4) -0.02122(18) 1.0201(3) 0.0436(13) Uani 1 1 d . . . . .
H21A H 0.174304 0.007579 1.029087 0.065 Uiso 1 1 calc R U . . .
H21B H 0.277183 -0.016452 1.022535 0.065 Uiso 1 1 calc R U . . .
H21C H 0.200341 -0.043075 1.059820 0.065 Uiso 1 1 calc R U . . .
C22 C 0.1975(5) -0.08464(17) 0.9224(3) 0.0480(14) Uani 1 1 d . . . . .
H22A H 0.192792 -0.107711 0.960221 0.072 Uiso 1 1 calc R U . . .
H22B H 0.270015 -0.078763 0.926630 0.072 Uiso 1 1 calc R U . . .
H22C H 0.162494 -0.095451 0.870322 0.072 Uiso 1 1 calc R U . . .
C23 C 0.4261(4) -0.03225(16) 0.7351(3) 0.0330(11) Uani 1 1 d . . . . .
H23 H 0.382357 -0.024048 0.685943 0.040 Uiso 1 1 calc R U . . .
C24 C 0.4400(3) -0.00222(15) 0.7986(3) 0.0295(10) Uani 1 1 d . . . . .
C25 C 0.5050(4) -0.01529(16) 0.8714(3) 0.0348(11) Uani 1 1 d . . . . .
H25 H 0.513621 0.004427 0.914197 0.042 Uiso 1 1 calc R U . . .
C26 C 0.5579(4) -0.05749(17) 0.8816(3) 0.0396(12) Uani 1 1 d . . . . .
H26 H 0.602380 -0.065697 0.930556 0.048 Uiso 1 1 calc R U . . .
C27 C 0.5433(4) -0.08700(16) 0.8178(3) 0.0412(13) Uani 1 1 d . . . . .
H27 H 0.577901 -0.115287 0.823924 0.049 Uiso 1 1 calc R U . . .
C28 C 0.4779(4) -0.07466(16) 0.7454(3) 0.0382(12) Uani 1 1 d . . . . .
H28 H 0.468197 -0.094778 0.702982 0.046 Uiso 1 1 calc R U . . .
C29 C 0.4572(4) 0.09076(15) 0.8570(3) 0.0293(10) Uani 1 1 d . . . . .
C30 C 0.4202(4) 0.11561(17) 0.9103(3) 0.0378(12) Uani 1 1 d . . . . .
H30 H 0.352063 0.111113 0.913005 0.045 Uiso 1 1 calc R U . . .
C31 C 0.4858(5) 0.14742(19) 0.9601(3) 0.0527(15) Uani 1 1 d . . . . .
H31 H 0.460531 0.164015 0.995792 0.063 Uiso 1 1 calc R U . . .
C32 C 0.5863(5) 0.1547(2) 0.9575(3) 0.0539(16) Uani 1 1 d . . . . .
H32 H 0.628749 0.176165 0.991008 0.065 Uiso 1 1 calc R U . . .
C33 C 0.6248(4) 0.12988(19) 0.9041(3) 0.0474(14) Uani 1 1 d . . . . .
H33 H 0.693126 0.134638 0.902055 0.057 Uiso 1 1 calc R U . . .
C34 C 0.5609(4) 0.09806(16) 0.8543(3) 0.0354(11) Uani 1 1 d . . . . .
H34 H 0.586600 0.081447 0.818818 0.042 Uiso 1 1 calc R U . . .
C35 C 0.1990(4) 0.14335(14) 0.7362(3) 0.0348(11) Uani 1 1 d . . . . .
H35A H 0.273950 0.142189 0.761873 0.042 Uiso 1 1 calc R U . . .
H35B H 0.164289 0.156874 0.772245 0.042 Uiso 1 1 calc R U . . .
C36 C 0.1759(4) 0.17056(14) 0.6610(2) 0.0268(10) Uani 1 1 d . . . . .
H36A H 0.103331 0.180648 0.644820 0.032 Uiso 1 1 calc R U . . .
H36B H 0.221092 0.197463 0.667360 0.032 Uiso 1 1 calc R U . . .
C37 C 0.4363(3) 0.19266(15) 0.6424(3) 0.0279(10) Uani 1 1 d . . . . .
C38 C 0.4159(4) 0.23609(16) 0.6061(3) 0.0399(12) Uani 1 1 d . . . . .
H38 H 0.381025 0.238241 0.552627 0.048 Uiso 1 1 calc R U . . .
C39 C 0.4476(5) 0.27552(16) 0.6498(3) 0.0444(13) Uani 1 1 d . . . . .
H39 H 0.435700 0.304159 0.625063 0.053 Uiso 1 1 calc R U . . .
C40 C 0.4964(4) 0.27347(16) 0.7290(3) 0.0372(12) Uani 1 1 d . . . . .
H40 H 0.517010 0.300482 0.757727 0.045 Uiso 1 1 calc R U . . .
C41 C 0.5149(4) 0.23096(17) 0.7662(3) 0.0377(12) Uani 1 1 d . . . . .
H41 H 0.548248 0.229317 0.819933 0.045 Uiso 1 1 calc R U . . .
C42 C 0.4837(4) 0.19080(16) 0.7231(3) 0.0321(11) Uani 1 1 d . . . . .
H42 H 0.494655 0.162347 0.748572 0.039 Uiso 1 1 calc R U . . .
C43 C 0.4993(4) 0.12590(15) 0.5411(3) 0.0295(10) Uani 1 1 d . . . . .
C44 C 0.5474(4) 0.15928(17) 0.5075(3) 0.0373(11) Uani 1 1 d . . . . .
H44 H 0.529591 0.190212 0.509928 0.045 Uiso 1 1 calc R U . . .
C45 C 0.6221(4) 0.14677(19) 0.4703(3) 0.0456(13) Uani 1 1 d . . . . .
H45 H 0.652480 0.169218 0.446239 0.055 Uiso 1 1 calc R U . . .
C46 C 0.6521(4) 0.1004(2) 0.4690(3) 0.0477(14) Uani 1 1 d . . . . .
H46 H 0.702749 0.092014 0.444574 0.057 Uiso 1 1 calc R U . . .
C47 C 0.6068(5) 0.0678(2) 0.5034(3) 0.0488(14) Uani 1 1 d . . . . .
H47 H 0.627282 0.037121 0.502984 0.059 Uiso 1 1 calc R U . . .
C48 C 0.5299(4) 0.07962(17) 0.5394(3) 0.0402(12) Uani 1 1 d . . . . .
H48 H 0.498934 0.056841 0.562385 0.048 Uiso 1 1 calc R U . . .
C49 C 0.2826(3) 0.15590(13) 0.5089(2) 0.0237(9) Uani 1 1 d . . . . .
C50 C 0.1897(4) 0.15485(13) 0.5293(2) 0.0246(9) Uani 1 1 d . . . . .
C51 C 0.0932(4) 0.16405(14) 0.4754(3) 0.0274(10) Uani 1 1 d . . . . .
C52 C 0.0948(4) 0.17783(16) 0.3997(3) 0.0335(11) Uani 1 1 d . . . . .
H52 H 0.031535 0.185018 0.362748 0.040 Uiso 1 1 calc R U . . .
C53 C 0.1867(4) 0.18116(17) 0.3776(3) 0.0370(12) Uani 1 1 d . . . . .
C54 C 0.2810(4) 0.16908(14) 0.4333(3) 0.0287(10) Uani 1 1 d . . . . .
H54 H 0.343390 0.169903 0.419420 0.034 Uiso 1 1 calc R U . . .
C55 C 0.1818(5) 0.1960(2) 0.2937(3) 0.073(2) Uani 1 1 d D . . . .
C56 C 0.1142(7) 0.1539(2) 0.2365(4) 0.053(3) Uani 0.640(8) 1 d D U P A 1
H56D H 0.107660 0.160651 0.182217 0.080 Uiso 0.640(8) 1 d R U P A 1
H56E H 0.151031 0.125191 0.250687 0.080 Uiso 0.640(8) 1 d R U P A 1
H56F H 0.045610 0.151411 0.243867 0.080 Uiso 0.640(8) 1 d R U P A 1
C57 C 0.1102(6) 0.2367(2) 0.2687(5) 0.032(2) Uani 0.640(8) 1 d D U P A 1
H57D H 0.141091 0.263581 0.298109 0.048 Uiso 0.640(8) 1 d R U P A 1
H57E H 0.098902 0.242352 0.213519 0.048 Uiso 0.640(8) 1 d R U P A 1
H57F H 0.044342 0.230132 0.278629 0.048 Uiso 0.640(8) 1 d R U P A 1
C58 C 0.2816(6) 0.1959(4) 0.2730(5) 0.075(3) Uani 0.640(8) 1 d D U P A 1
H58D H 0.325932 0.219584 0.303135 0.112 Uiso 0.640(8) 1 d R U P A 1
H58E H 0.315662 0.166494 0.284985 0.112 Uiso 0.640(8) 1 d R U P A 1
H58F H 0.268442 0.202324 0.217835 0.112 Uiso 0.640(8) 1 d R U P A 1
C56' C 0.2295(13) 0.1640(4) 0.2490(9) 0.071(5) Uani 0.360(8) 1 d D U P A 2
H56A H 0.182902 0.138282 0.231859 0.107 Uiso 0.360(8) 1 d R U P A 2
H56B H 0.239262 0.179772 0.203989 0.107 Uiso 0.360(8) 1 d R U P A 2
H56C H 0.296032 0.152962 0.281308 0.107 Uiso 0.360(8) 1 d R U P A 2
C57' C 0.0863(8) 0.2226(5) 0.2496(10) 0.045(5) Uani 0.360(8) 1 d D U P A 2
H57A H 0.028871 0.201396 0.232061 0.068 Uiso 0.360(8) 1 d R U P A 2
H57B H 0.068221 0.245996 0.281981 0.068 Uiso 0.360(8) 1 d R U P A 2
H57C H 0.100451 0.236896 0.204750 0.068 Uiso 0.360(8) 1 d R U P A 2
C58' C 0.2716(8) 0.2385(4) 0.3180(7) 0.059(5) Uani 0.360(8) 1 d D U P A 2
H58A H 0.280296 0.252563 0.271204 0.089 Uiso 0.360(8) 1 d R U P A 2
H58B H 0.248786 0.261343 0.348804 0.089 Uiso 0.360(8) 1 d R U P A 2
H58C H 0.337326 0.225654 0.348354 0.089 Uiso 0.360(8) 1 d R U P A 2
C59 C -0.0681(4) 0.20618(14) 0.5351(3) 0.0278(10) Uani 1 1 d . . . . .
C60 C -0.1454(4) 0.20432(16) 0.5730(3) 0.0387(12) Uani 1 1 d . . . . .
H60 H -0.173056 0.175831 0.581000 0.046 Uiso 1 1 calc R U . . .
C61 C -0.1827(5) 0.24418(18) 0.5993(3) 0.0503(14) Uani 1 1 d . . . . .
H61 H -0.235869 0.242455 0.623790 0.060 Uiso 1 1 calc R U . . .
C62 C -0.1405(4) 0.28621(17) 0.5889(3) 0.0421(13) Uani 1 1 d . . . . .
H62 H -0.165194 0.313002 0.606515 0.051 Uiso 1 1 calc R U . . .
C63 C -0.0627(4) 0.28891(16) 0.5529(3) 0.0406(12) Uani 1 1 d . . . . .
H63 H -0.034558 0.317541 0.546338 0.049 Uiso 1 1 calc R U . . .
C64 C -0.0249(4) 0.24902(15) 0.5256(3) 0.0311(10) Uani 1 1 d . . . . .
H64 H 0.028536 0.251007 0.501360 0.037 Uiso 1 1 calc R U . . .
C65 C -0.1217(4) 0.14712(15) 0.4007(3) 0.0287(10) Uani 1 1 d . . . . .
C66 C -0.1266(4) 0.10529(16) 0.3617(3) 0.0359(11) Uani 1 1 d . . . . .
H66 H -0.085958 0.080553 0.386734 0.043 Uiso 1 1 calc R U . . .
C67 C -0.1912(4) 0.10007(18) 0.2859(3) 0.0439(13) Uani 1 1 d . . . . .
H67 H -0.194842 0.071870 0.260094 0.053 Uiso 1 1 calc R U . . .
C68 C -0.2510(4) 0.13737(19) 0.2485(3) 0.0444(13) Uani 1 1 d . . . . .
H68 H -0.294945 0.134049 0.197544 0.053 Uiso 1 1 calc R U . . .
C69 C -0.2455(4) 0.17904(18) 0.2864(3) 0.0416(12) Uani 1 1 d . . . . .
H69 H -0.285044 0.203951 0.260912 0.050 Uiso 1 1 calc R U . . .
C70 C -0.1812(4) 0.18403(17) 0.3625(3) 0.0354(11) Uani 1 1 d . . . . .
H70 H -0.177960 0.212258 0.388210 0.043 Uiso 1 1 calc R U . . .
Cl1 Cl 0.16338(8) 0.01463(3) 0.56402(6) 0.0263(2) Uani 1 1 d . . . . .
O3 O 0.0796(2) 0.04670(10) 0.52639(18) 0.0321(7) Uani 1 1 d . . . . .
O4 O 0.1556(3) -0.02601(10) 0.51621(18) 0.0323(7) Uani 1 1 d . . . . .
O5 O 0.1569(3) 0.00355(10) 0.64141(18) 0.0341(8) Uani 1 1 d . . . . .
O6 O 0.2647(2) 0.03625(10) 0.56985(18) 0.0315(7) Uani 1 1 d . . . . .
Cl2 Cl 0.80405(11) 0.83791(5) 0.00564(8) 0.0515(4) Uani 1 1 d D . . . .
O7 O 0.7091(6) 0.8644(3) -0.0384(5) 0.052(2) Uani 0.642(13) 1 d D U P B 3
O8 O 0.8007(6) 0.7897(2) -0.0329(6) 0.084(3) Uani 0.642(13) 1 d D U P B 3
O9 O 0.8047(7) 0.8321(4) 0.0896(3) 0.083(2) Uani 0.642(13) 1 d D U P B 3
O10 O 0.9034(6) 0.8625(3) 0.0012(6) 0.081(3) Uani 0.642(13) 1 d D U P B 3
O7' O 0.8025(12) 0.7841(3) 0.0132(11) 0.092(4) Uani 0.358(13) 1 d D U P B 4
O8' O 0.8997(10) 0.8510(6) -0.0223(10) 0.087(5) Uani 0.358(13) 1 d D U P B 4
O9' O 0.7031(10) 0.8522(5) -0.0550(7) 0.053(4) Uani 0.358(13) 1 d D U P B 4
O10' O 0.8119(10) 0.8593(6) 0.0859(5) 0.067(4) Uani 0.358(13) 1 d D U P B 4

loop_
_atom_site_aniso_label
_atom_site_aniso_U_11
_atom_site_aniso_U_22
_atom_site_aniso_U_33
_atom_site_aniso_U_23
_atom_site_aniso_U_13
_atom_site_aniso_U_12
Cu1 0.0268(3) 0.0269(3) 0.0348(3) 0.0031(2) 0.0134(3) 0.0047(2)
Cu2 0.0226(3) 0.0275(3) 0.0309(3) 0.0018(2) 0.0084(2) -0.0001(2)
P1 0.0202(6) 0.0243(6) 0.0286(6) -0.0016(4) 0.0078(5) 0.0005(5)
P2 0.0199(6) 0.0272(6) 0.0316(6) 0.0021(5) 0.0080(5) 0.0008(5)
P3 0.0246(6) 0.0231(6) 0.0338(6) 0.0000(5) 0.0085(5) 0.0002(5)
P4 0.0249(6) 0.0237(6) 0.0363(6) 0.0013(5) 0.0142(5) 0.0038(5)
O1 0.0356(19) 0.0235(15) 0.0319(16) 0.0029(12) 0.0093(15) -0.0051(13)
O2 0.046(2) 0.0235(15) 0.0294(16) 0.0008(12) 0.0221(15) 0.0073(14)
C1 0.025(2) 0.022(2) 0.034(2) -0.0005(17) 0.013(2) 0.0016(18)
C2 0.030(3) 0.033(2) 0.037(2) -0.003(2) 0.013(2) 0.003(2)
C3 0.030(3) 0.039(3) 0.053(3) 0.004(2) 0.018(2) 0.007(2)
C4 0.046(3) 0.036(3) 0.049(3) -0.009(2) 0.024(3) 0.007(2)
C5 0.043(3) 0.045(3) 0.045(3) -0.017(2) 0.014(3) 0.004(3)
C6 0.035(3) 0.038(3) 0.036(3) -0.006(2) 0.007(2) 0.002(2)
C7 0.030(3) 0.025(2) 0.031(2) -0.0014(18) 0.008(2) -0.0012(19)
C8 0.040(3) 0.036(3) 0.067(4) -0.006(3) 0.026(3) -0.008(2)
C9 0.040(3) 0.045(3) 0.099(5) 0.003(3) 0.032(3) -0.014(3)
C10 0.055(4) 0.040(3) 0.079(4) -0.001(3) 0.009(4) -0.028(3)
C11 0.068(4) 0.037(3) 0.049(3) -0.008(2) 0.011(3) -0.018(3)
C12 0.047(3) 0.033(3) 0.036(3) -0.003(2) 0.016(2) -0.004(2)
C13 0.022(2) 0.023(2) 0.027(2) -0.0020(17) 0.0098(19) 0.0027(18)
C14 0.022(2) 0.031(2) 0.029(2) -0.0004(18) 0.010(2) 0.0000(19)
C15 0.027(2) 0.026(2) 0.028(2) 0.0005(18) 0.011(2) -0.0012(19)
C16 0.020(2) 0.029(2) 0.030(2) 0.0020(18) 0.0059(19) 0.0017(18)
C17 0.018(2) 0.029(2) 0.028(2) -0.0036(18) 0.0075(19) -0.0010(18)
C18 0.028(2) 0.022(2) 0.023(2) -0.0007(17) 0.0096(19) 0.0003(18)
C19 0.032(3) 0.035(3) 0.032(2) 0.0047(19) 0.012(2) -0.001(2)
C20 0.039(3) 0.052(3) 0.052(3) 0.012(3) 0.013(3) -0.009(3)
C21 0.046(3) 0.053(3) 0.031(3) 0.003(2) 0.009(2) -0.005(3)
C22 0.072(4) 0.034(3) 0.040(3) 0.007(2) 0.018(3) 0.007(3)
C23 0.022(2) 0.035(3) 0.042(3) 0.002(2) 0.010(2) 0.002(2)
C24 0.021(2) 0.027(2) 0.043(3) 0.0068(19) 0.013(2) 0.0023(18)
C25 0.028(3) 0.039(3) 0.037(3) 0.005(2) 0.008(2) -0.002(2)
C26 0.027(3) 0.038(3) 0.052(3) 0.016(2) 0.006(2) 0.002(2)
C27 0.033(3) 0.027(2) 0.064(3) 0.007(2) 0.014(3) 0.003(2)
C28 0.031(3) 0.030(2) 0.056(3) -0.005(2) 0.015(3) -0.001(2)
C29 0.025(2) 0.033(2) 0.028(2) 0.0063(18) 0.005(2) 0.000(2)
C30 0.030(3) 0.047(3) 0.036(3) 0.000(2) 0.008(2) -0.004(2)
C31 0.055(4) 0.052(3) 0.045(3) -0.016(3) 0.004(3) -0.008(3)
C32 0.046(4) 0.053(3) 0.048(3) -0.004(3) -0.010(3) -0.014(3)
C33 0.031(3) 0.051(3) 0.054(3) 0.016(3) 0.003(3) -0.010(3)
C34 0.029(3) 0.039(3) 0.036(3) 0.007(2) 0.006(2) -0.006(2)
C35 0.044(3) 0.024(2) 0.042(3) -0.0022(19) 0.020(2) -0.004(2)
C36 0.031(3) 0.021(2) 0.033(2) -0.0018(17) 0.016(2) 0.0012(19)
C37 0.019(2) 0.029(2) 0.036(2) -0.0002(19) 0.008(2) -0.0002(18)
C38 0.053(3) 0.029(2) 0.037(3) 0.001(2) 0.013(3) -0.003(2)
C39 0.064(4) 0.024(2) 0.048(3) -0.001(2) 0.022(3) -0.008(2)
C40 0.033(3) 0.032(3) 0.048(3) -0.008(2) 0.013(2) -0.004(2)
C41 0.028(3) 0.043(3) 0.041(3) -0.007(2) 0.007(2) -0.001(2)
C42 0.023(2) 0.031(2) 0.040(3) -0.002(2) 0.005(2) 0.0007(19)
C43 0.025(2) 0.033(2) 0.032(2) -0.0014(19) 0.010(2) 0.0007(19)
C44 0.032(3) 0.037(3) 0.048(3) -0.001(2) 0.018(2) 0.000(2)
C45 0.034(3) 0.052(3) 0.054(3) 0.005(3) 0.018(3) -0.001(2)
C46 0.037(3) 0.062(4) 0.049(3) -0.008(3) 0.021(3) 0.005(3)
C47 0.050(4) 0.047(3) 0.055(3) -0.011(3) 0.024(3) 0.014(3)
C48 0.036(3) 0.037(3) 0.049(3) -0.001(2) 0.014(3) -0.001(2)
C49 0.022(2) 0.017(2) 0.034(2) 0.0011(17) 0.011(2) -0.0015(17)
C50 0.031(3) 0.018(2) 0.026(2) 0.0018(16) 0.011(2) 0.0010(18)
C51 0.028(3) 0.022(2) 0.036(2) 0.0028(18) 0.016(2) 0.0039(18)
C52 0.024(2) 0.039(3) 0.037(3) 0.011(2) 0.008(2) 0.010(2)
C53 0.037(3) 0.041(3) 0.038(3) 0.016(2) 0.019(2) 0.007(2)
C54 0.024(2) 0.028(2) 0.039(2) 0.0045(19) 0.018(2) 0.0022(19)
C55 0.065(5) 0.112(6) 0.053(4) 0.049(4) 0.037(3) 0.039(4)
C56 0.069(6) 0.060(5) 0.032(4) 0.003(4) 0.017(4) 0.009(5)
C57 0.041(5) 0.027(4) 0.021(5) 0.005(4) -0.004(4) -0.022(4)
C58 0.058(6) 0.133(9) 0.043(5) 0.029(6) 0.031(5) 0.009(6)
C56' 0.080(10) 0.088(10) 0.052(8) 0.024(8) 0.031(8) -0.002(8)
C57' 0.055(9) 0.048(9) 0.022(8) -0.001(7) -0.006(7) -0.038(8)
C58' 0.046(8) 0.102(11) 0.036(7) 0.044(7) 0.022(6) 0.038(8)
C59 0.024(2) 0.024(2) 0.034(2) 0.0032(18) 0.007(2) 0.0045(18)
C60 0.042(3) 0.027(2) 0.053(3) 0.002(2) 0.023(3) 0.003(2)
C61 0.058(4) 0.040(3) 0.067(4) 0.001(3) 0.040(3) 0.009(3)
C62 0.046(3) 0.031(3) 0.048(3) -0.001(2) 0.013(3) 0.011(2)
C63 0.046(3) 0.027(2) 0.045(3) 0.001(2) 0.006(3) -0.004(2)
C64 0.027(3) 0.028(2) 0.040(3) 0.0010(19) 0.012(2) 0.0003(19)
C65 0.025(2) 0.028(2) 0.038(2) 0.0000(19) 0.017(2) 0.0003(19)
C66 0.038(3) 0.031(2) 0.044(3) 0.000(2) 0.021(2) -0.002(2)
C67 0.053(4) 0.039(3) 0.044(3) -0.004(2) 0.019(3) -0.011(3)
C68 0.036(3) 0.059(3) 0.039(3) -0.005(3) 0.011(2) -0.005(3)
C69 0.029(3) 0.046(3) 0.049(3) 0.004(2) 0.010(2) 0.004(2)
C70 0.029(3) 0.035(3) 0.043(3) -0.004(2) 0.011(2) 0.003(2)
Cl1 0.0226(6) 0.0239(5) 0.0332(5) -0.0028(4) 0.0094(5) 0.0011(4)
O3 0.0283(18) 0.0293(16) 0.0385(17) 0.0012(13) 0.0094(15) 0.0100(14)
O4 0.0332(19) 0.0238(16) 0.0406(18) -0.0087(13) 0.0118(15) 0.0003(14)
O5 0.042(2) 0.0314(17) 0.0325(17) 0.0010(13) 0.0156(15) -0.0011(15)
O6 0.0214(17) 0.0368(17) 0.0385(17) -0.0076(14) 0.0119(14) -0.0081(14)
Cl2 0.0383(8) 0.0703(9) 0.0448(7) 0.0058(7) 0.0102(6) 0.0114(7)
O7 0.050(4) 0.059(5) 0.037(4) -0.009(3) -0.003(3) 0.014(3)
O8 0.067(4) 0.067(4) 0.109(6) 0.009(4) 0.011(5) 0.013(3)
O9 0.075(4) 0.106(6) 0.067(4) 0.034(4) 0.018(3) 0.010(4)
O10 0.065(4) 0.105(6) 0.085(5) -0.012(4) 0.042(4) -0.011(4)
O7' 0.084(6) 0.094(6) 0.093(6) 0.011(5) 0.017(6) 0.002(5)
O8' 0.069(6) 0.096(7) 0.095(8) -0.020(6) 0.024(6) -0.023(6)
O9' 0.053(6) 0.048(6) 0.056(6) -0.016(5) 0.010(5) 0.030(5)
O10' 0.055(6) 0.110(8) 0.042(5) 0.018(5) 0.021(4) 0.000(6)

loop_
_atom_type_symbol
_atom_type_description
_atom_type_scat_dispersion_real
_atom_type_scat_dispersion_imag
_atom_type_scat_source
C C 0.0033 0.0016 'International Tables Vol C Tables 4.2.6.8 and 6.1.1.4'
H H 0.0000 0.0000 'International Tables Vol C Tables 4.2.6.8 and 6.1.1.4'
O O 0.0106 0.0060 'International Tables Vol C Tables 4.2.6.8 and 6.1.1.4'
P P 0.1023 0.0942 'International Tables Vol C Tables 4.2.6.8 and 6.1.1.4'
Cl Cl 0.1484 0.1585 'International Tables Vol C Tables 4.2.6.8 and 6.1.1.4'
Cu Cu 0.3201 1.2651 'International Tables Vol C Tables 4.2.6.8 and 6.1.1.4'

loop_
_geom_angle_atom_site_label_1
_geom_angle_atom_site_label_2
_geom_angle_atom_site_label_3
_geom_angle
O3 Cu1 P1 121.73(9)
O3 Cu1 P4 96.05(9)
P1 Cu1 P4 141.89(5)
O6 Cu2 P2 113.10(9)
O6 Cu2 P3 101.27(9)
P2 Cu2 P3 144.65(5)
C1 P1 C7 103.6(2)
C1 P1 C13 104.92(19)
C7 P1 C13 103.2(2)
C1 P1 Cu1 113.25(14)
C7 P1 Cu1 117.98(15)
C13 P1 Cu1 112.50(15)
C29 P2 C24 103.9(2)
C29 P2 C17 107.0(2)
C24 P2 C17 104.2(2)
C29 P2 Cu2 111.66(15)
C24 P2 Cu2 114.09(16)
C17 P2 Cu2 115.06(14)
C43 P3 C37 106.3(2)
C43 P3 C49 105.3(2)
C37 P3 C49 102.06(19)
C43 P3 Cu2 119.47(15)
C37 P3 Cu2 113.72(15)
C49 P3 Cu2 108.34(14)
C59 P4 C51 106.0(2)
C59 P4 C65 102.7(2)
C51 P4 C65 101.2(2)
C59 P4 Cu1 114.91(15)
C51 P4 Cu1 112.87(14)
C65 P4 Cu1 117.55(15)
C18 O1 C35 119.3(3)
C50 O2 C36 119.6(3)
C6 C1 C2 118.8(4)
C6 C1 P1 123.1(3)
C2 C1 P1 118.1(3)
C3 C2 C1 120.8(4)
C3 C2 H2 119.6
C1 C2 H2 119.6
C4 C3 C2 119.6(5)
C4 C3 H3 120.2
C2 C3 H3 120.2
C5 C4 C3 120.4(5)
C5 C4 H4 119.8
C3 C4 H4 119.8
C4 C5 C6 121.0(5)
C4 C5 H5 119.5
C6 C5 H5 119.5
C5 C6 C1 119.4(5)
C5 C6 H6 120.3
C1 C6 H6 120.3
C12 C7 C8 119.3(4)
C12 C7 P1 117.3(4)
C8 C7 P1 123.4(4)
C7 C8 C9 120.2(5)
C7 C8 H8 119.9
C9 C8 H8 119.9
C10 C9 C8 119.4(6)
C10 C9 H9 120.3
C8 C9 H9 120.3
C11 C10 C9 120.7(5)
C11 C10 H10 119.7
C9 C10 H10 119.7
C10 C11 C12 120.1(5)
C10 C11 H11 120.0
C12 C11 H11 120.0
C11 C12 C7 120.3(5)
C11 C12 H12 119.8
C7 C12 H12 119.8
C18 C13 C14 118.6(4)
C18 C13 P1 118.4(3)
C14 C13 P1 122.3(3)
C15 C14 C13 121.6(4)
C15 C14 H14 119.2
C13 C14 H14 119.2
C14 C15 C16 117.7(4)
C14 C15 C19 122.2(4)
C16 C15 C19 120.1(4)
C17 C16 C15 122.4(4)
C17 C16 H16 118.8
C15 C16 H16 118.8
C18 C17 C16 117.3(4)
C18 C17 P2 119.0(3)
C16 C17 P2 122.7(3)
O1 C18 C13 115.5(4)
O1 C18 C17 122.0(4)
C13 C18 C17 121.8(4)
C20 C19 C22 107.1(4)
C20 C19 C21 109.7(4)
C22 C19 C21 109.6(4)
C20 C19 C15 112.0(4)
C22 C19 C15 109.4(4)
C21 C19 C15 109.0(4)
C19 C20 H20A 109.5
C19 C20 H20B 109.5
H20A C20 H20B 109.5
C19 C20 H20C 109.5
H20A C20 H20C 109.5
H20B C20 H20C 109.5
C19 C21 H21A 109.5
C19 C21 H21B 109.5
H21A C21 H21B 109.5
C19 C21 H21C 109.5
H21A C21 H21C 109.5
H21B C21 H21C 109.5
C19 C22 H22A 109.5
C19 C22 H22B 109.5
H22A C22 H22B 109.5
C19 C22 H22C 109.5
H22A C22 H22C 109.5
H22B C22 H22C 109.5
C24 C23 C28 119.9(4)
C24 C23 H23 120.1
C28 C23 H23 120.1
C25 C24 C23 119.0(4)
C25 C24 P2 122.2(4)
C23 C24 P2 118.8(3)
C24 C25 C26 121.2(5)
C24 C25 H25 119.4
C26 C25 H25 119.4
C27 C26 C25 119.0(5)
C27 C26 H26 120.5
C25 C26 H26 120.5
C28 C27 C26 120.3(5)
C28 C27 H27 119.8
C26 C27 H27 119.8
C27 C28 C23 120.5(5)
C27 C28 H28 119.7
C23 C28 H28 119.7
C30 C29 C34 119.1(4)
C30 C29 P2 122.5(4)
C34 C29 P2 118.0(4)
C29 C30 C31 119.6(5)
C29 C30 H30 120.2
C31 C30 H30 120.2
C32 C31 C30 121.5(6)
C32 C31 H31 119.3
C30 C31 H31 119.3
C31 C32 C33 119.6(5)
C31 C32 H32 120.2
C33 C32 H32 120.2
C34 C33 C32 119.8(5)
C34 C33 H33 120.1
C32 C33 H33 120.1
C33 C34 C29 120.4(5)
C33 C34 H34 119.8
C29 C34 H34 119.8
O1 C35 C36 104.4(4)
O1 C35 H35A 110.9
C36 C35 H35A 110.9
O1 C35 H35B 110.9
C36 C35 H35B 110.9
H35A C35 H35B 108.9
O2 C36 C35 104.8(3)
O2 C36 H36A 110.8
C35 C36 H36A 110.8
O2 C36 H36B 110.8
C35 C36 H36B 110.8
H36A C36 H36B 108.9
C42 C37 C38 118.6(4)
C42 C37 P3 118.5(3)
C38 C37 P3 122.9(3)
C39 C38 C37 119.8(5)
C39 C38 H38 120.1
C37 C38 H38 120.1
C40 C39 C38 121.4(5)
C40 C39 H39 119.3
C38 C39 H39 119.3
C39 C40 C41 119.6(4)
C39 C40 H40 120.2
C41 C40 H40 120.2
C40 C41 C42 120.0(5)
C40 C41 H41 120.0
C42 C41 H41 120.0
C41 C42 C37 120.7(4)
C41 C42 H42 119.7
C37 C42 H42 119.7
C44 C43 C48 119.1(5)
C44 C43 P3 123.7(4)
C48 C43 P3 117.2(4)
C43 C44 C45 120.2(5)
C43 C44 H44 119.9
C45 C44 H44 119.9
C44 C45 C46 120.2(5)
C44 C45 H45 119.9
C46 C45 H45 119.9
C47 C46 C45 119.6(5)
C47 C46 H46 120.2
C45 C46 H46 120.2
C46 C47 C48 121.0(5)
C46 C47 H47 119.5
C48 C47 H47 119.5
C47 C48 C43 119.9(5)
C47 C48 H48 120.0
C43 C48 H48 120.0
C50 C49 C54 119.4(4)
C50 C49 P3 113.9(3)
C54 C49 P3 126.7(3)
C49 C50 O2 116.3(4)
C49 C50 C51 122.3(4)
O2 C50 C51 121.0(4)
C50 C51 C52 116.6(4)
C50 C51 P4 120.9(3)
C52 C51 P4 122.1(4)
C53 C52 C51 122.8(4)
C53 C52 H52 118.6
C51 C52 H52 118.6
C52 C53 C54 117.9(4)
C52 C53 C55 119.7(4)
C54 C53 C55 122.4(4)
C49 C54 C53 120.8(4)
C49 C54 H54 119.6
C53 C54 H54 119.6
C58 C55 C57 117.9(6)
C56' C55 C57' 118.3(8)
C58 C55 C53 116.7(5)
C56' C55 C53 116.0(7)
C57 C55 C53 110.7(5)
C57' C55 C53 116.4(8)
C58 C55 C56 102.4(5)
C57 C55 C56 102.0(5)
C53 C55 C56 104.5(5)
C56' C55 C58' 102.4(6)
C57' C55 C58' 101.0(6)
C53 C55 C58' 97.2(6)
C55 C56 H56D 109.6
C55 C56 H56E 109.0
H56D C56 H56E 109.5
C55 C56 H56F 109.8
H56D C56 H56F 109.5
H56E C56 H56F 109.5
C55 C57 H57D 109.9
C55 C57 H57E 109.6
H57D C57 H57E 109.5
C55 C57 H57F 109.0
H57D C57 H57F 109.5
H57E C57 H57F 109.5
C55 C58 H58D 108.3
C55 C58 H58E 110.3
H58D C58 H58E 109.5
C55 C58 H58F 109.7
H58D C58 H58F 109.5
H58E C58 H58F 109.5
C55 C56' H56A 108.6
C55 C56' H56B 109.0
H56A C56' H56B 109.5
C55 C56' H56C 110.7
H56A C56' H56C 109.5
H56B C56' H56C 109.5
C55 C57' H57A 108.4
C55 C57' H57B 111.7
H57A C57' H57B 109.5
C55 C57' H57C 108.3
H57A C57' H57C 109.5
H57B C57' H57C 109.5
C55 C58' H58A 109.9
C55 C58' H58B 109.5
H58A C58' H58B 109.4
C55 C58' H58C 109.1
H58A C58' H58C 109.5
H58B C58' H58C 109.5
C60 C59 C64 118.9(4)
C60 C59 P4 117.4(3)
C64 C59 P4 123.7(4)
C59 C60 C61 121.2(5)
C59 C60 H60 119.4
C61 C60 H60 119.4
C62 C61 C60 119.5(5)
C62 C61 H61 120.3
C60 C61 H61 120.3
C63 C62 C61 120.4(5)
C63 C62 H62 119.8
C61 C62 H62 119.8
C62 C63 C64 120.6(5)
C62 C63 H63 119.7
C64 C63 H63 119.7
C59 C64 C63 119.3(5)
C59 C64 H64 120.3
C63 C64 H64 120.3
C70 C65 C66 119.4(4)
C70 C65 P4 122.6(3)
C66 C65 P4 117.8(4)
C67 C66 C65 120.5(5)
C67 C66 H66 119.7
C65 C66 H66 119.7
C66 C67 C68 119.4(5)
C66 C67 H67 120.3
C68 C67 H67 120.3
C69 C68 C67 120.4(5)
C69 C68 H68 119.8
C67 C68 H68 119.8
C68 C69 C70 120.1(5)
C68 C69 H69 120.0
C70 C69 H69 120.0
C69 C70 C65 120.2(5)
C69 C70 H70 119.9
C65 C70 H70 119.9
O5 Cl1 O4 111.50(19)
O5 Cl1 O3 109.48(19)
O4 Cl1 O3 109.56(19)
O5 Cl1 O6 109.48(19)
O4 Cl1 O6 107.60(19)
O3 Cl1 O6 109.17(19)
Cl1 O3 Cu1 128.44(18)
Cl1 O6 Cu2 126.19(19)
O7 Cl2 O9 110.1(4)
O7 Cl2 O10 110.4(4)
O9 Cl2 O10 110.2(4)
O9' Cl2 O10' 111.1(6)
O9' Cl2 O8' 110.5(6)
O10' Cl2 O8' 110.9(6)
O7 Cl2 O8 108.5(4)
O9 Cl2 O8 109.2(4)
O10 Cl2 O8 108.4(4)
O9' Cl2 O7' 107.5(6)
O10' Cl2 O7' 108.9(5)
O8' Cl2 O7' 107.8(6)

loop_
_geom_bond_atom_site_label_1
_geom_bond_atom_site_label_2
_geom_bond_distance
Cu1 O3 2.228(3)
Cu1 P1 2.2715(13)
Cu1 P4 2.2787(13)
Cu2 O6 2.144(3)
Cu2 P2 2.2496(13)
Cu2 P3 2.2712(13)
P1 C1 1.811(4)
P1 C7 1.816(5)
P1 C13 1.833(4)
P2 C29 1.814(5)
P2 C24 1.828(4)
P2 C17 1.835(4)
P3 C43 1.816(5)
P3 C37 1.830(4)
P3 C49 1.839(4)
P4 C59 1.820(4)
P4 C51 1.830(5)
P4 C65 1.831(5)
O1 C18 1.375(5)
O1 C35 1.431(5)
O2 C50 1.388(5)
O2 C36 1.428(5)
C1 C6 1.392(6)
C1 C2 1.402(6)
C2 C3 1.385(6)
C2 H2 0.9300
C3 C4 1.374(7)
C3 H3 0.9300
C4 C5 1.369(7)
C4 H4 0.9300
C5 C6 1.391(7)
C5 H5 0.9300
C6 H6 0.9300
C7 C12 1.387(6)
C7 C8 1.394(7)
C8 C9 1.394(7)
C8 H8 0.9300
C9 C10 1.382(9)
C9 H9 0.9300
C10 C11 1.373(9)
C10 H10 0.9300
C11 C12 1.386(7)
C11 H11 0.9300
C12 H12 0.9300
C13 C18 1.389(6)
C13 C14 1.395(6)
C14 C15 1.391(6)
C14 H14 0.9300
C15 C16 1.400(6)
C15 C19 1.541(6)
C16 C17 1.398(6)
C16 H16 0.9300
C17 C18 1.395(6)
C19 C20 1.530(7)
C19 C22 1.533(7)
C19 C21 1.534(6)
C20 H20A 0.9600
C20 H20B 0.9600
C20 H20C 0.9600
C21 H21A 0.9600
C21 H21B 0.9600
C21 H21C 0.9600
C22 H22A 0.9600
C22 H22B 0.9600
C22 H22C 0.9600
C23 C24 1.391(6)
C23 C28 1.394(6)
C23 H23 0.9300
C24 C25 1.384(6)
C25 C26 1.395(7)
C25 H25 0.9300
C26 C27 1.385(7)
C26 H26 0.9300
C27 C28 1.375(7)
C27 H27 0.9300
C28 H28 0.9300
C29 C30 1.385(7)
C29 C34 1.408(6)
C30 C31 1.394(7)
C30 H30 0.9300
C31 C32 1.366(8)
C31 H31 0.9300
C32 C33 1.395(8)
C32 H32 0.9300
C33 C34 1.386(7)
C33 H33 0.9300
C34 H34 0.9300
C35 C36 1.502(6)
C35 H35A 0.9700
C35 H35B 0.9700
C36 H36A 0.9700
C36 H36B 0.9700
C37 C42 1.390(6)
C37 C38 1.403(6)
C38 C39 1.376(6)
C38 H38 0.9300
C39 C40 1.369(7)
C39 H39 0.9300
C40 C41 1.383(7)
C40 H40 0.9300
C41 C42 1.387(6)
C41 H41 0.9300
C42 H42 0.9300
C43 C44 1.383(7)
C43 C48 1.402(6)
C44 C45 1.388(7)
C44 H44 0.9300
C45 C46 1.403(7)
C45 H45 0.9300
C46 C47 1.353(8)
C46 H46 0.9300
C47 C48 1.393(7)
C47 H47 0.9300
C48 H48 0.9300
C49 C50 1.382(6)
C49 C54 1.386(6)
C50 C51 1.389(6)
C51 C52 1.405(6)
C52 C53 1.388(7)
C52 H52 0.9300
C53 C54 1.401(6)
C53 C55 1.532(6)
C54 H54 0.9300
C55 C58 1.473(7)
C55 C56' 1.474(8)
C55 C57 1.500(7)
C55 C57' 1.501(8)
C55 C56 1.674(7)
C55 C58' 1.682(8)
C56 H56D 0.9601
C56 H56E 0.9598
C56 H56F 0.9600
C57 H57D 0.9599
C57 H57E 0.9601
C57 H57F 0.9600
C58 H58D 0.9599
C58 H58E 0.9602
C58 H58F 0.9599
C56' H56A 0.9599
C56' H56B 0.9600
C56' H56C 0.9599
C57' H57A 0.9599
C57' H57B 0.9601
C57' H57C 0.9600
C58' H58A 0.9600
C58' H58B 0.9601
C58' H58C 0.9599
C59 C60 1.379(7)
C59 C64 1.397(6)
C60 C61 1.388(7)
C60 H60 0.9300
C61 C62 1.374(7)
C61 H61 0.9300
C62 C63 1.363(8)
C62 H62 0.9300
C63 C64 1.399(7)
C63 H63 0.9300
C64 H64 0.9300
C65 C70 1.385(6)
C65 C66 1.386(6)
C66 C67 1.380(7)
C66 H66 0.9300
C67 C68 1.391(7)
C67 H67 0.9300
C68 C69 1.372(7)
C68 H68 0.9300
C69 C70 1.382(7)
C69 H69 0.9300
C70 H70 0.9300
Cl1 O5 1.434(3)
Cl1 O4 1.436(3)
Cl1 O3 1.456(3)
Cl1 O6 1.462(3)
Cl2 O7 1.492(5)
Cl2 O9 1.493(5)
Cl2 O9' 1.518(7)
Cl2 O10 1.522(6)
Cl2 O10' 1.526(7)
Cl2 O8' 1.538(7)
Cl2 O8 1.547(5)
Cl2 O7' 1.564(7)

loop_
_geom_hbond_atom_site_label_D
_geom_hbond_atom_site_label_H
_geom_hbond_atom_site_label_A
_geom_hbond_distance_DH
_geom_hbond_distance_HA
_geom_hbond_distance_DA
_geom_hbond_angle_DHA
_geom_hbond_site_symmetry_A
_geom_hbond_publ_flag
C66 H66 O5 0.93 2.61 3.174(6) 119.9 3_556 yes
C64 H64 O7'^d 0.93 2.52 3.375(17) 152.9 2_645 yes
C64 H64 O8^c 0.93 2.45 3.173(9) 134.7 2_645 yes
C35 H35B O10'^d 0.97 2.49 3.196(10) 129.9 3_666 yes
C35 H35B O9^c 0.97 2.38 3.180(8) 138.9 3_666 yes
C30 H30 O10'^d 0.93 2.35 3.189(14) 150.5 3_666 yes
C30 H30 O9^c 0.93 2.64 3.352(10) 133.4 3_666 yes
C6 H6 O10'^d 0.93 2.39 3.232(14) 150.8 3_666 yes
C66 H66 O5 0.93 2.61 3.174(6) 119.9 3_556 yes
C64 H64 O8^c 0.93 2.45 3.173(9) 134.7 2_645 yes
C35 H35B O9^c 0.97 2.38 3.180(8) 138.9 3_666 yes
C30 H30 O10'^d 0.93 2.35 3.189(14) 150.5 3_666 yes
C30 H30 O9^c 0.93 2.64 3.352(10) 133.4 3_666 yes
C6 H6 O10'^d 0.93 2.39 3.232(14) 150.8 3_666 yes
C6 H6 O9^c 0.93 2.70 3.422(11) 134.5 3_666 yes
C6 H6 O9^c 0.93 2.70 3.422(11) 134.5 3_666 yes
C6 H6 O10'^d 0.93 2.39 3.232(14) 150.8 3_666 yes
C30 H30 O9^c 0.93 2.64 3.352(10) 133.4 3_666 yes
C30 H30 O10'^d 0.93 2.35 3.189(14) 150.5 3_666 yes
C35 H35B O9^c 0.97 2.38 3.180(8) 138.9 3_666 yes
C64 H64 O8^c 0.93 2.45 3.173(9) 134.7 2_645 yes
C66 H66 O5 0.93 2.61 3.174(6) 119.9 3_556 yes
C6 H6 O9^c 0.93 2.70 3.422(11) 134.5 3_666 yes
C6 H6 O10'^d 0.93 2.39 3.232(14) 150.8 3_666 yes
C30 H30 O9^c 0.93 2.64 3.352(10) 133.4 3_666 yes
C30 H30 O10'^d 0.93 2.35 3.189(14) 150.5 3_666 yes
C35 H35B O9^c 0.97 2.38 3.180(8) 138.9 3_666 yes
C64 H64 O8^c 0.93 2.45 3.173(9) 134.7 2_645 yes
C66 H66 O5 0.93 2.61 3.174(6) 119.9 3_556 yes

loop_
_geom_torsion_atom_site_label_1
_geom_torsion_atom_site_label_2
_geom_torsion_atom_site_label_3
_geom_torsion_atom_site_label_4
_geom_torsion
C7 P1 C1 C6 120.6(4)
C13 P1 C1 C6 12.7(4)
Cu1 P1 C1 C6 -110.4(4)
C7 P1 C1 C2 -60.6(4)
C13 P1 C1 C2 -168.5(4)
Cu1 P1 C1 C2 68.4(4)
C6 C1 C2 C3 -1.0(7)
P1 C1 C2 C3 -179.8(4)
C1 C2 C3 C4 1.7(8)
C2 C3 C4 C5 -1.1(8)
C3 C4 C5 C6 -0.2(9)
C4 C5 C6 C1 1.0(8)
C2 C1 C6 C5 -0.4(7)
P1 C1 C6 C5 178.5(4)
C1 P1 C7 C12 168.3(4)
C13 P1 C7 C12 -82.5(4)
Cu1 P1 C7 C12 42.2(4)
C1 P1 C7 C8 -10.3(5)
C13 P1 C7 C8 98.9(4)
Cu1 P1 C7 C8 -136.3(4)
C12 C7 C8 C9 -2.2(8)
P1 C7 C8 C9 176.3(4)
C7 C8 C9 C10 0.0(9)
C8 C9 C10 C11 2.3(10)
C9 C10 C11 C12 -2.4(9)
C10 C11 C12 C7 0.1(8)
C8 C7 C12 C11 2.2(7)
P1 C7 C12 C11 -176.4(4)
C1 P1 C13 C18 -100.2(3)
C7 P1 C13 C18 151.5(3)
Cu1 P1 C13 C18 23.3(4)
C1 P1 C13 C14 89.0(4)
C7 P1 C13 C14 -19.3(4)
Cu1 P1 C13 C14 -147.5(3)
C18 C13 C14 C15 -0.4(6)
P1 C13 C14 C15 170.4(3)
C13 C14 C15 C16 -4.7(6)
C13 C14 C15 C19 177.0(4)
C14 C15 C16 C17 3.3(6)
C19 C15 C16 C17 -178.3(4)
C15 C16 C17 C18 3.1(6)
C15 C16 C17 P2 -165.8(3)
C29 P2 C17 C18 108.3(3)
C24 P2 C17 C18 -142.0(3)
Cu2 P2 C17 C18 -16.3(4)
C29 P2 C17 C16 -83.0(4)
C24 P2 C17 C16 26.6(4)
Cu2 P2 C17 C16 152.3(3)
C35 O1 C18 C13 116.4(4)
C35 O1 C18 C17 -72.6(5)
C14 C13 C18 O1 178.2(4)
P1 C13 C18 O1 7.0(5)
C14 C13 C18 C17 7.2(6)
P1 C13 C18 C17 -164.0(3)
C16 C17 C18 O1 -178.8(4)
P2 C17 C18 O1 -9.6(5)
C16 C17 C18 C13 -8.4(6)
P2 C17 C18 C13 160.9(3)
C14 C15 C19 C20 0.8(6)
C16 C15 C19 C20 -177.5(4)
C14 C15 C19 C22 119.4(5)
C16 C15 C19 C22 -58.9(6)
C14 C15 C19 C21 -120.9(5)
C16 C15 C19 C21 60.8(6)
C28 C23 C24 C25 -0.3(7)
C28 C23 C24 P2 178.6(4)
C29 P2 C24 C25 26.8(4)
C17 P2 C24 C25 -85.1(4)
Cu2 P2 C24 C25 148.6(3)
C29 P2 C24 C23 -152.2(4)
C17 P2 C24 C23 95.9(4)
Cu2 P2 C24 C23 -30.4(4)
C23 C24 C25 C26 1.1(7)
P2 C24 C25 C26 -177.8(4)
C24 C25 C26 C27 -1.1(7)
C25 C26 C27 C28 0.3(8)
C26 C27 C28 C23 0.4(8)
C24 C23 C28 C27 -0.4(7)
C24 P2 C29 C30 -125.6(4)
C17 P2 C29 C30 -15.7(4)
Cu2 P2 C29 C30 111.0(4)
C24 P2 C29 C34 61.4(4)
C17 P2 C29 C34 171.3(3)
Cu2 P2 C29 C34 -62.1(4)
C34 C29 C30 C31 0.2(7)
P2 C29 C30 C31 -172.8(4)
C29 C30 C31 C32 0.0(8)
C30 C31 C32 C33 -0.2(9)
C31 C32 C33 C34 0.1(8)
C32 C33 C34 C29 0.1(7)
C30 C29 C34 C33 -0.3(7)
P2 C29 C34 C33 173.0(4)
C18 O1 C35 C36 -175.1(4)
C50 O2 C36 C35 -175.3(4)
O1 C35 C36 O2 -39.7(5)
C43 P3 C37 C42 -100.8(4)
C49 P3 C37 C42 149.1(4)
Cu2 P3 C37 C42 32.7(4)
C43 P3 C37 C38 81.7(4)
C49 P3 C37 C38 -28.3(5)
Cu2 P3 C37 C38 -144.8(4)
C42 C37 C38 C39 3.2(8)
P3 C37 C38 C39 -179.4(4)
C37 C38 C39 C40 -1.9(9)
C38 C39 C40 C41 0.3(9)
C39 C40 C41 C42 -0.2(8)
C40 C41 C42 C37 1.7(7)
C38 C37 C42 C41 -3.1(7)
P3 C37 C42 C41 179.3(4)
C37 P3 C43 C44 -38.4(4)
C49 P3 C43 C44 69.4(4)
Cu2 P3 C43 C44 -168.7(3)
C37 P3 C43 C48 141.0(4)
C49 P3 C43 C48 -111.2(4)
Cu2 P3 C43 C48 10.7(4)
C48 C43 C44 C45 2.3(7)
P3 C43 C44 C45 -178.3(4)
C43 C44 C45 C46 -2.3(8)
C44 C45 C46 C47 0.7(8)
C45 C46 C47 C48 0.7(8)
C46 C47 C48 C43 -0.7(8)
C44 C43 C48 C47 -0.9(7)
P3 C43 C48 C47 179.8(4)
C43 P3 C49 C50 163.4(3)
C37 P3 C49 C50 -85.7(3)
Cu2 P3 C49 C50 34.5(3)
C43 P3 C49 C54 -16.1(4)
C37 P3 C49 C54 94.8(4)
Cu2 P3 C49 C54 -144.9(3)
C54 C49 C50 O2 177.1(4)
P3 C49 C50 O2 -2.4(5)
C54 C49 C50 C51 3.7(6)
P3 C49 C50 C51 -175.8(3)
C36 O2 C50 C49 113.5(4)
C36 O2 C50 C51 -73.0(5)
C49 C50 C51 C52 -4.4(6)
O2 C50 C51 C52 -177.5(4)
C49 C50 C51 P4 168.6(3)
O2 C50 C51 P4 -4.5(5)
C59 P4 C51 C50 95.6(4)
C65 P4 C51 C50 -157.5(3)
Cu1 P4 C51 C50 -31.0(4)
C59 P4 C51 C52 -91.8(4)
C65 P4 C51 C52 15.1(4)
Cu1 P4 C51 C52 141.6(3)
C50 C51 C52 C53 1.7(7)
P4 C51 C52 C53 -171.2(4)
C51 C52 C53 C54 1.6(7)
C51 C52 C53 C55 179.4(5)
C50 C49 C54 C53 -0.2(6)
P3 C49 C54 C53 179.3(3)
C52 C53 C54 C49 -2.4(7)
C55 C53 C54 C49 179.9(5)
C52 C53 C55 C58 -176.3(7)
C54 C53 C55 C58 1.5(9)
C52 C53 C55 C56' -124.1(8)
C54 C53 C55 C56' 53.6(9)
C52 C53 C55 C57 45.1(7)
C54 C53 C55 C57 -137.2(5)
C52 C53 C55 C57' 22.1(9)
C54 C53 C55 C57' -160.1(7)
C52 C53 C55 C56 -64.0(6)
C54 C53 C55 C56 113.7(6)
C52 C53 C55 C58' 128.3(6)
C54 C53 C55 C58' -54.0(7)
C51 P4 C59 C60 -166.3(4)
C65 P4 C59 C60 88.0(4)
Cu1 P4 C59 C60 -40.9(4)
C51 P4 C59 C64 14.5(4)
C65 P4 C59 C64 -91.3(4)
Cu1 P4 C59 C64 139.8(3)
C64 C59 C60 C61 2.0(7)
P4 C59 C60 C61 -177.3(4)
C59 C60 C61 C62 -1.3(8)
C60 C61 C62 C63 0.1(8)
C61 C62 C63 C64 0.3(8)
C60 C59 C64 C63 -1.5(7)
P4 C59 C64 C63 177.7(3)
C62 C63 C64 C59 0.4(7)
C59 P4 C65 C70 15.3(4)
C51 P4 C65 C70 -94.1(4)
Cu1 P4 C65 C70 142.5(4)
C59 P4 C65 C66 -168.6(4)
C51 P4 C65 C66 82.0(4)
Cu1 P4 C65 C66 -41.3(4)
C70 C65 C66 C67 -1.0(7)
P4 C65 C66 C67 -177.2(4)
C65 C66 C67 C68 0.6(8)
C66 C67 C68 C69 0.2(8)
C67 C68 C69 C70 -0.7(8)
C68 C69 C70 C65 0.4(8)
C66 C65 C70 C69 0.5(7)
P4 C65 C70 C69 176.5(4)
O5 Cl1 O3 Cu1 17.9(3)
O4 Cl1 O3 Cu1 140.5(2)
O6 Cl1 O3 Cu1 -101.9(2)
O5 Cl1 O6 Cu2 -36.1(3)
O4 Cl1 O6 Cu2 -157.4(2)
O3 Cl1 O6 Cu2 83.8(3)
